data_4024714
loop_
_publ_author_name
'Hua Yang'
'Rich G. Carter'

_publ_section_title
;
Asymmetric Construction of Nitrogen-Containing [2.2.2] Bicyclic Scaffolds
Using N-(p-Dodecylphenylsulfonyl)-2-pyrrolidinecarboxamide
;
_journal_name_full 'Journal of Organic Chemistry'
_journal_page_first 5151
_journal_page_last 5156
_journal_paper_doi 10.1021/jo9009062
_journal_volume 74
_journal_year 2009
_chemical_formula_sum 'C19 H24 Cl N O'
_chemical_formula_weight 317.84
_chemical_name_systematic
; 
 ? 
;
_space_group_IT_number 4
_symmetry_cell_setting monoclinic
_symmetry_space_group_name_Hall 'P 2yb'
_symmetry_space_group_name_H-M 'P 1 21 1'
_atom_sites_solution_hydrogens difmap
_atom_sites_solution_primary direct
_atom_sites_solution_secondary difmap
_audit_creation_method SHELXLTL
_cell_angle_alpha 90.00
_cell_angle_beta 106.6770(10)
_cell_angle_gamma 90.00
_cell_formula_units_Z 4
_cell_length_a 11.8419(9)
_cell_length_b 7.8205(6)
_cell_length_c 18.3084(14)
_cell_measurement_reflns_used 5770
_cell_measurement_temperature 173(2)
_cell_measurement_theta_max 28.24
_cell_measurement_theta_min 2.40
_cell_volume 1624.2(2)
_computing_cell_refinement 'Bruker SMART'
_computing_data_collection 'Bruker SMART'
_computing_data_reduction 'Bruker SAINT'
_computing_molecular_graphics 'Bruker SHELXTL'
_computing_publication_material 'Bruker SHELXTL'
_computing_structure_refinement 'Bruker SHELXTL'
_computing_structure_solution 'Bruker SHELXTL'
_diffrn_ambient_temperature 173(2)
_diffrn_measured_fraction_theta_full 0.999
_diffrn_measured_fraction_theta_max 0.999
_diffrn_measurement_device_type 'CCD area detector'
_diffrn_measurement_method 'phi and omega scans'
_diffrn_radiation_monochromator graphite
_diffrn_radiation_source 'fine-focus sealed tube'
_diffrn_radiation_type MoK\a
_diffrn_radiation_wavelength 0.71073
_diffrn_reflns_av_R_equivalents 0.0253
_diffrn_reflns_av_sigmaI/netI 0.0289
_diffrn_reflns_limit_h_max 15
_diffrn_reflns_limit_h_min -15
_diffrn_reflns_limit_k_max 9
_diffrn_reflns_limit_k_min -9
_diffrn_reflns_limit_l_max 23
_diffrn_reflns_limit_l_min -23
_diffrn_reflns_number 18177
_diffrn_reflns_theta_full 27.00
_diffrn_reflns_theta_max 27.00
_diffrn_reflns_theta_min 1.80
_exptl_absorpt_coefficient_mu 0.237
_exptl_absorpt_correction_T_max 0.9585
_exptl_absorpt_correction_T_min 0.9194
_exptl_absorpt_correction_type multi-scan
_exptl_absorpt_process_details SADABS
_exptl_crystal_colour colorless
_exptl_crystal_density_diffrn 1.300
_exptl_crystal_density_meas 0
_exptl_crystal_density_method 'not measured'
_exptl_crystal_description cut-block
_exptl_crystal_F_000 680
_exptl_crystal_size_max 0.36
_exptl_crystal_size_mid 0.29
_exptl_crystal_size_min 0.18
_refine_diff_density_max 0.214
_refine_diff_density_min -0.237
_refine_diff_density_rms 0.050
_refine_ls_abs_structure_details 'Flack H D (1983), Acta Cryst. A39, 876-881'
_refine_ls_abs_structure_Flack 0.00(3)
_refine_ls_extinction_method none
_refine_ls_goodness_of_fit_ref 1.045
_refine_ls_hydrogen_treatment refall
_refine_ls_matrix_type full
_refine_ls_number_parameters 589
_refine_ls_number_reflns 7035
_refine_ls_number_restraints 1
_refine_ls_restrained_S_all 1.045
_refine_ls_R_factor_all 0.0298
_refine_ls_R_factor_gt 0.0288
_refine_ls_shift/su_max 0.001
_refine_ls_shift/su_mean 0.000
_refine_ls_structure_factor_coef Fsqd
_refine_ls_weighting_details 'calc w=1/[\s^2^(Fo^2^)+(0.0451P)^2^+0.1345P] where P=(Fo^2^+2Fc^2^)/3'
_refine_ls_weighting_scheme calc
_refine_ls_wR_factor_gt 0.0736
_refine_ls_wR_factor_ref 0.0746
_reflns_number_gt 6827
_reflns_number_total 7035
_reflns_threshold_expression >2sigma(I)
_cod_data_source_file jo9009062_si_005.cif
_cod_data_source_block rc44
_cod_depositor_comments
;
The following automatic conversions were performed:
'_symmetry_cell_setting' value 'Monoclinic' changed to 'monoclinic'
according to '/home/saulius/struct/CIF-dictionaries/cif_core.dic'
dictionary named 'cif_core.dic' version 2.4.1 from 2010-06-29.

Automatic conversion script
Id: cif_fix_enum 1527 2010-12-29 10:47:43Z saulius 
;
_cod_original_sg_symbol_H-M P2(1)
_cod_database_code 4024714

loop_
_symmetry_equiv_pos_as_xyz
'x, y, z'
'-x, y+1/2, -z'

loop_
_atom_site_label
_atom_site_type_symbol
_atom_site_fract_x
_atom_site_fract_y
_atom_site_fract_z
_atom_site_U_iso_or_equiv
_atom_site_adp_type
_atom_site_occupancy
_atom_site_symmetry_multiplicity
_atom_site_calc_flag
_atom_site_refinement_flags
_atom_site_disorder_assembly
_atom_site_disorder_group
Cl1 Cl 0.88073(3) 0.12023(5) 0.29861(2) 0.03390(9) Uani 1 1 d . . .
O1 O 0.97384(9) 0.93875(15) 0.03705(6) 0.0318(2) Uani 1 1 d . . .
N1 N 0.80308(11) 0.53974(16) 0.01873(7) 0.0260(3) Uani 1 1 d . . .
C1 C 0.73000(12) 0.69139(18) 0.00391(8) 0.0227(3) Uani 1 1 d . . .
C2 C 0.78622(12) 0.85116(19) 0.05170(8) 0.0249(3) Uani 1 1 d . . .
C3 C 0.86751(12) 0.93620(19) 0.01233(8) 0.0242(3) Uani 1 1 d . . .
C4 C 0.79978(14) 1.0140(2) -0.06290(9) 0.0294(3) Uani 1 1 d . . .
C5 C 0.67496(13) 0.93735(19) -0.08699(8) 0.0268(3) Uani 1 1 d . . .
C6 C 0.68249(11) 0.73789(19) -0.08290(7) 0.0227(3) Uani 1 1 d . . .
C7 C 0.60987(14) 1.0068(2) -0.03156(10) 0.0327(3) Uani 1 1 d . . .
C8 C 0.68468(13) 0.9748(2) 0.05150(9) 0.0292(3) Uani 1 1 d . . .
C9 C 0.56034(12) 0.65338(19) -0.11551(8) 0.0267(3) Uani 1 1 d . . .
C10 C 0.50612(13) 0.6845(2) -0.20065(9) 0.0305(3) Uani 1 1 d . . .
C11 C 0.58855(14) 0.6282(2) -0.24681(9) 0.0319(3) Uani 1 1 d . . .
C12 C 0.71151(14) 0.7043(2) -0.21549(9) 0.0292(3) Uani 1 1 d . . .
C13 C 0.76141(12) 0.6667(2) -0.13002(8) 0.0251(3) Uani 1 1 d . . .
C14 C 0.82238(11) 0.44992(18) 0.08665(8) 0.0224(3) Uani 1 1 d . . .
C15 C 0.91054(12) 0.32401(19) 0.10441(8) 0.0253(3) Uani 1 1 d . . .
C16 C 0.92961(13) 0.22369(19) 0.16881(8) 0.0269(3) Uani 1 1 d . . .
C17 C 0.85967(12) 0.2469(2) 0.21752(7) 0.0251(3) Uani 1 1 d . . .
C18 C 0.77338(13) 0.37102(18) 0.20195(8) 0.0254(3) Uani 1 1 d . . .
C19 C 0.75477(12) 0.47260(19) 0.13733(8) 0.0254(3) Uani 1 1 d . . .
Cl1' Cl 0.56877(3) 0.74573(5) -0.77675(2) 0.03665(10) Uani 1 1 d . . .
O1' O 0.93472(9) -0.03395(15) -0.53668(6) 0.0300(2) Uani 1 1 d . . .
N1' N 0.79766(11) 0.36263(16) -0.49383(7) 0.0256(2) Uani 1 1 d . . .
C1' C 0.74705(11) 0.20976(17) -0.47135(7) 0.0222(3) Uani 1 1 d . . .
C2' C 0.74603(12) 0.0524(2) -0.52363(8) 0.0256(3) Uani 1 1 d . . .
C3' C 0.86568(12) -0.03179(18) -0.49900(8) 0.0243(3) Uani 1 1 d . . .
C4' C 0.89111(15) -0.1103(2) -0.42065(9) 0.0297(3) Uani 1 1 d . . .
C5' C 0.80248(14) -0.0380(2) -0.38146(8) 0.0285(3) Uani 1 1 d . . .
C6' C 0.80230(12) 0.16121(18) -0.38522(8) 0.0223(3) Uani 1 1 d . . .
C7' C 0.68126(17) -0.1108(2) -0.42373(10) 0.0384(4) Uani 1 1 d . . .
C8' C 0.65377(14) -0.0740(2) -0.51016(9) 0.0324(3) Uani 1 1 d . . .
C9' C 0.72558(13) 0.2419(2) -0.33860(8) 0.0272(3) Uani 1 1 d . . .
C10' C 0.77402(15) 0.2095(2) -0.25271(9) 0.0310(3) Uani 1 1 d . . .
C11' C 0.90086(15) 0.2712(2) -0.22206(9) 0.0346(3) Uani 1 1 d . . .
C12' C 0.97933(14) 0.1960(2) -0.26666(8) 0.0315(3) Uani 1 1 d . . .
C13' C 0.92779(12) 0.2337(2) -0.35200(8) 0.0255(3) Uani 1 1 d . . .
C14' C 0.74121(12) 0.45048(18) -0.55959(8) 0.0223(3) Uani 1 1 d . . .
C15' C 0.62285(12) 0.4232(2) -0.60040(8) 0.0268(3) Uani 1 1 d . . .
C16' C 0.56986(13) 0.51859(19) -0.66523(8) 0.0258(3) Uani 1 1 d . . .
C17' C 0.63396(12) 0.63897(19) -0.69126(8) 0.0254(3) Uani 1 1 d . . .
C18' C 0.75087(12) 0.67078(19) -0.65156(8) 0.0258(3) Uani 1 1 d . . .
C19' C 0.80285(12) 0.57832(18) -0.58658(8) 0.0244(3) Uani 1 1 d . . .
H1N H 0.8580(17) 0.535(3) 0.0020(11) 0.033(5) Uiso 1 1 d . . .
H1'N H 0.8719(18) 0.368(3) -0.4806(11) 0.035(5) Uiso 1 1 d . . .
H1 H 0.6649(13) 0.6669(19) 0.0201(8) 0.011(3) Uiso 1 1 d . . .
H1' H 0.6651(14) 0.230(2) -0.4766(8) 0.021(4) Uiso 1 1 d . . .
H2 H 0.8307(14) 0.818(2) 0.1015(9) 0.020(4) Uiso 1 1 d . . .
H2' H 0.7290(14) 0.085(2) -0.5774(10) 0.029(4) Uiso 1 1 d . . .
H4A H 0.7965(16) 1.131(3) -0.0544(10) 0.036(5) Uiso 1 1 d . . .
H4B H 0.8394(16) 0.999(3) -0.1002(10) 0.032(5) Uiso 1 1 d . . .
H4C H 0.9766(17) -0.100(3) -0.3901(11) 0.035(5) Uiso 1 1 d . . .
H4D H 0.8780(18) -0.233(3) -0.4266(12) 0.049(6) Uiso 1 1 d . . .
H5 H 0.6352(15) 0.977(3) -0.1368(10) 0.030(4) Uiso 1 1 d . . .
H5' H 0.8235(15) -0.078(3) -0.3286(10) 0.033(5) Uiso 1 1 d . . .
H7A H 0.5294(17) 0.955(3) -0.0421(10) 0.036(5) Uiso 1 1 d . . .
H7B H 0.5994(18) 1.123(3) -0.0405(11) 0.046(5) Uiso 1 1 d . . .
H7C H 0.688(2) -0.237(4) -0.4147(13) 0.062(7) Uiso 1 1 d . . .
H7D H 0.6114(19) -0.057(3) -0.4080(12) 0.052(6) Uiso 1 1 d . . .
H8A H 0.6382(17) 0.923(3) 0.0826(10) 0.035(5) Uiso 1 1 d . . .
H8B H 0.7167(16) 1.075(3) 0.0787(10) 0.036(5) Uiso 1 1 d . . .
H8C H 0.6539(15) -0.179(3) -0.5384(10) 0.034(5) Uiso 1 1 d . . .
H8D H 0.5781(18) -0.024(3) -0.5307(11) 0.042(5) Uiso 1 1 d . . .
H9A H 0.5684(15) 0.532(3) -0.1060(10) 0.032(5) Uiso 1 1 d . . .
H9B H 0.5052(13) 0.691(2) -0.0866(8) 0.018(4) Uiso 1 1 d . . .
H9C H 0.7244(15) 0.369(2) -0.3491(10) 0.027(4) Uiso 1 1 d . . .
H9D H 0.6452(14) 0.198(2) -0.3593(9) 0.021(4) Uiso 1 1 d . . .
H10A H 0.4299(15) 0.621(3) -0.2183(10) 0.035(5) Uiso 1 1 d . . .
H10B H 0.4902(14) 0.808(2) -0.2105(9) 0.021(4) Uiso 1 1 d . . .
H10C H 0.7703(15) 0.087(2) -0.2406(10) 0.028(4) Uiso 1 1 d . . .
H10D H 0.7214(16) 0.270(3) -0.2262(11) 0.039(5) Uiso 1 1 d . . .
H11A H 0.5574(16) 0.660(3) -0.3036(11) 0.041(5) Uiso 1 1 d . . .
H11B H 0.5936(16) 0.509(3) -0.2459(11) 0.037(5) Uiso 1 1 d . . .
H11C H 0.9306(16) 0.251(3) -0.1690(11) 0.039(5) Uiso 1 1 d . . .
H11D H 0.9019(16) 0.397(3) -0.2290(10) 0.033(5) Uiso 1 1 d . . .
H12A H 0.7656(14) 0.657(2) -0.2411(9) 0.024(4) Uiso 1 1 d . . .
H12B H 0.7075(16) 0.828(3) -0.2261(11) 0.033(5) Uiso 1 1 d . . .
H12C H 1.0620(16) 0.241(3) -0.2488(10) 0.038(5) Uiso 1 1 d . . .
H12D H 0.9844(16) 0.064(3) -0.2570(10) 0.037(5) Uiso 1 1 d . . .
H13A H 0.8416(17) 0.715(3) -0.1109(10) 0.038(5) Uiso 1 1 d . . .
H13B H 0.7655(14) 0.541(2) -0.1225(9) 0.022(4) Uiso 1 1 d . . .
H13C H 0.9817(16) 0.188(3) -0.3807(10) 0.031(4) Uiso 1 1 d . . .
H13D H 0.9196(15) 0.351(3) -0.3588(10) 0.028(4) Uiso 1 1 d . . .
H15 H 0.9579(15) 0.307(2) 0.0693(10) 0.032(5) Uiso 1 1 d . . .
H15' H 0.5791(15) 0.342(3) -0.5829(10) 0.026(4) Uiso 1 1 d . . .
H16 H 0.9857(17) 0.136(3) 0.1776(10) 0.042(5) Uiso 1 1 d . . .
H16' H 0.4911(16) 0.500(2) -0.6924(9) 0.026(4) Uiso 1 1 d . . .
H18 H 0.7296(15) 0.386(2) 0.2359(10) 0.029(4) Uiso 1 1 d . . .
H18' H 0.7932(14) 0.758(3) -0.6678(9) 0.026(4) Uiso 1 1 d . . .
H19 H 0.6894(15) 0.567(2) 0.1282(10) 0.031(4) Uiso 1 1 d . . .
H19' H 0.8832(16) 0.597(3) -0.5585(10) 0.031(4) Uiso 1 1 d . . .

loop_
_atom_site_aniso_label
_atom_site_aniso_U_11
_atom_site_aniso_U_22
_atom_site_aniso_U_33
_atom_site_aniso_U_23
_atom_site_aniso_U_13
_atom_site_aniso_U_12
Cl1 0.0436(2) 0.02968(18) 0.02794(17) 0.00904(14) 0.00953(14) 0.00031(15)
O1 0.0262(5) 0.0402(6) 0.0307(5) -0.0029(5) 0.0109(4) -0.0015(5)
N1 0.0266(6) 0.0286(6) 0.0268(6) 0.0077(5) 0.0140(5) 0.0083(5)
C1 0.0210(6) 0.0236(7) 0.0253(7) 0.0052(5) 0.0095(5) 0.0035(5)
C2 0.0238(6) 0.0294(7) 0.0229(7) 0.0035(6) 0.0089(5) 0.0026(6)
C3 0.0275(7) 0.0225(7) 0.0239(6) -0.0036(5) 0.0095(5) -0.0004(6)
C4 0.0342(8) 0.0264(8) 0.0276(7) 0.0031(6) 0.0088(6) -0.0049(6)
C5 0.0293(7) 0.0225(7) 0.0259(7) 0.0036(6) 0.0036(5) 0.0029(6)
C6 0.0214(6) 0.0232(6) 0.0233(6) 0.0031(5) 0.0063(5) 0.0020(5)
C7 0.0294(8) 0.0287(8) 0.0382(8) -0.0015(6) 0.0066(6) 0.0076(6)
C8 0.0296(7) 0.0286(8) 0.0325(8) -0.0009(6) 0.0137(6) 0.0033(6)
C9 0.0230(6) 0.0250(8) 0.0329(7) 0.0036(6) 0.0090(5) -0.0009(5)
C10 0.0233(7) 0.0302(8) 0.0345(8) 0.0013(6) 0.0027(6) -0.0016(6)
C11 0.0348(8) 0.0286(8) 0.0290(7) 0.0014(7) 0.0038(6) 0.0015(7)
C12 0.0330(7) 0.0293(8) 0.0265(7) 0.0031(6) 0.0105(6) 0.0020(6)
C13 0.0232(6) 0.0270(7) 0.0259(7) 0.0027(6) 0.0084(5) 0.0000(6)
C14 0.0209(6) 0.0214(6) 0.0251(7) 0.0013(5) 0.0068(5) 0.0004(5)
C15 0.0243(6) 0.0261(7) 0.0277(7) 0.0026(6) 0.0109(6) 0.0038(5)
C16 0.0260(7) 0.0232(7) 0.0309(7) 0.0035(6) 0.0071(5) 0.0049(6)
C17 0.0308(7) 0.0213(6) 0.0217(6) 0.0033(6) 0.0053(5) -0.0019(6)
C18 0.0281(7) 0.0249(7) 0.0261(7) -0.0014(5) 0.0124(6) -0.0009(5)
C19 0.0255(7) 0.0238(7) 0.0287(7) 0.0012(6) 0.0107(5) 0.0043(5)
Cl1' 0.0407(2) 0.0383(2) 0.03038(18) 0.00997(16) 0.00937(15) 0.01331(17)
O1' 0.0269(5) 0.0366(6) 0.0292(5) -0.0026(4) 0.0124(4) 0.0007(4)
N1' 0.0193(6) 0.0300(6) 0.0261(6) 0.0054(5) 0.0042(5) -0.0028(5)
C1' 0.0183(6) 0.0254(7) 0.0235(6) 0.0000(5) 0.0073(5) -0.0015(5)
C2' 0.0220(6) 0.0305(7) 0.0244(7) -0.0017(6) 0.0070(5) -0.0016(6)
C3' 0.0262(7) 0.0229(7) 0.0242(6) -0.0037(5) 0.0079(5) -0.0026(5)
C4' 0.0386(8) 0.0244(7) 0.0277(7) 0.0031(6) 0.0120(6) 0.0068(6)
C5' 0.0399(8) 0.0240(7) 0.0259(7) 0.0013(6) 0.0163(6) -0.0009(6)
C6' 0.0236(6) 0.0220(7) 0.0232(6) 0.0001(5) 0.0097(5) -0.0023(5)
C7' 0.0476(10) 0.0314(9) 0.0451(9) -0.0098(7) 0.0276(8) -0.0153(7)
C8' 0.0275(7) 0.0307(8) 0.0406(9) -0.0092(7) 0.0123(6) -0.0068(6)
C9' 0.0275(7) 0.0284(7) 0.0289(7) -0.0021(6) 0.0133(5) -0.0007(6)
C10' 0.0407(8) 0.0294(9) 0.0278(7) -0.0035(6) 0.0181(6) -0.0027(6)
C11' 0.0450(9) 0.0339(9) 0.0250(7) -0.0042(6) 0.0101(6) -0.0055(7)
C12' 0.0311(8) 0.0372(9) 0.0242(7) 0.0049(6) 0.0046(6) -0.0033(6)
C13' 0.0237(6) 0.0286(8) 0.0242(6) 0.0033(6) 0.0069(5) -0.0013(6)
C14' 0.0228(6) 0.0222(7) 0.0232(6) -0.0018(5) 0.0088(5) 0.0005(5)
C15' 0.0237(7) 0.0277(7) 0.0300(7) 0.0008(6) 0.0093(6) -0.0018(6)
C16' 0.0222(7) 0.0291(8) 0.0257(7) -0.0023(6) 0.0060(5) 0.0039(5)
C17' 0.0291(7) 0.0253(7) 0.0223(6) 0.0013(5) 0.0084(5) 0.0092(6)
C18' 0.0290(7) 0.0238(7) 0.0280(7) 0.0007(6) 0.0135(6) -0.0001(6)
C19' 0.0217(6) 0.0247(7) 0.0274(7) -0.0009(5) 0.0080(5) 0.0000(5)

loop_
_atom_type_symbol
_atom_type_description
_atom_type_scat_dispersion_real
_atom_type_scat_dispersion_imag
_atom_type_scat_source
C C 0.0033 0.0016 'International Tables Vol C Tables 4.2.6.8 and 6.1.1.4'
H H 0.0000 0.0000 'International Tables Vol C Tables 4.2.6.8 and 6.1.1.4'
N N 0.0061 0.0033 'International Tables Vol C Tables 4.2.6.8 and 6.1.1.4'
O O 0.0106 0.0060 'International Tables Vol C Tables 4.2.6.8 and 6.1.1.4'
Cl Cl 0.1484 0.1585 'International Tables Vol C Tables 4.2.6.8 and 6.1.1.4'

loop_
_geom_angle_atom_site_label_1
_geom_angle_atom_site_label_2
_geom_angle_atom_site_label_3
_geom_angle
_geom_angle_site_symmetry_1
_geom_angle_site_symmetry_3
_geom_angle_publ_flag
C14 N1 C1 121.22(12) . . ?
C14 N1 H1N 112.3(14) . . ?
C1 N1 H1N 118.5(14) . . ?
N1 C1 C2 114.52(11) . . ?
N1 C1 C6 113.65(11) . . ?
C2 C1 C6 110.71(11) . . ?
N1 C1 H1 106.3(9) . . ?
C2 C1 H1 104.4(9) . . ?
C6 C1 H1 106.5(9) . . ?
C3 C2 C8 109.00(12) . . ?
C3 C2 C1 108.20(11) . . ?
C8 C2 C1 107.09(11) . . ?
C3 C2 H2 108.9(10) . . ?
C8 C2 H2 113.0(10) . . ?
C1 C2 H2 110.6(10) . . ?
O1 C3 C4 123.94(13) . . ?
O1 C3 C2 124.44(13) . . ?
C4 C3 C2 111.60(12) . . ?
C3 C4 C5 108.65(12) . . ?
C3 C4 H4A 106.4(11) . . ?
C5 C4 H4A 110.4(11) . . ?
C3 C4 H4B 111.5(11) . . ?
C5 C4 H4B 112.3(11) . . ?
H4A C4 H4B 107.5(16) . . ?
C4 C5 C7 107.18(13) . . ?
C4 C5 C6 109.79(12) . . ?
C7 C5 C6 110.68(12) . . ?
C4 C5 H5 108.7(11) . . ?
C7 C5 H5 108.4(11) . . ?
C6 C5 H5 112.0(12) . . ?
C9 C6 C13 106.20(11) . . ?
C9 C6 C5 111.96(11) . . ?
C13 C6 C5 111.59(12) . . ?
C9 C6 C1 108.41(11) . . ?
C13 C6 C1 112.55(11) . . ?
C5 C6 C1 106.19(11) . . ?
C5 C7 C8 109.75(12) . . ?
C5 C7 H7A 110.9(11) . . ?
C8 C7 H7A 111.6(11) . . ?
C5 C7 H7B 107.3(13) . . ?
C8 C7 H7B 110.0(12) . . ?
H7A C7 H7B 107.1(17) . . ?
C2 C8 C7 109.28(12) . . ?
C2 C8 H8A 107.7(11) . . ?
C7 C8 H8A 112.1(11) . . ?
C2 C8 H8B 108.9(11) . . ?
C7 C8 H8B 114.3(11) . . ?
H8A C8 H8B 104.2(16) . . ?
C10 C9 C6 113.54(12) . . ?
C10 C9 H9A 109.4(11) . . ?
C6 C9 H9A 108.5(11) . . ?
C10 C9 H9B 110.4(9) . . ?
C6 C9 H9B 110.7(9) . . ?
H9A C9 H9B 103.7(14) . . ?
C9 C10 C11 111.78(12) . . ?
C9 C10 H10A 109.1(10) . . ?
C11 C10 H10A 109.9(10) . . ?
C9 C10 H10B 110.1(9) . . ?
C11 C10 H10B 107.4(9) . . ?
H10A C10 H10B 108.5(15) . . ?
C12 C11 C10 111.86(13) . . ?
C12 C11 H11A 108.2(11) . . ?
C10 C11 H11A 112.8(11) . . ?
C12 C11 H11B 109.5(12) . . ?
C10 C11 H11B 109.0(12) . . ?
H11A C11 H11B 105.3(17) . . ?
C11 C12 C13 110.84(12) . . ?
C11 C12 H12A 111.3(10) . . ?
C13 C12 H12A 107.9(10) . . ?
C11 C12 H12B 108.8(11) . . ?
C13 C12 H12B 111.8(11) . . ?
H12A C12 H12B 106.2(15) . . ?
C12 C13 C6 112.50(12) . . ?
C12 C13 H13A 109.8(11) . . ?
C6 C13 H13A 109.7(11) . . ?
C12 C13 H13B 108.7(9) . . ?
C6 C13 H13B 107.0(9) . . ?
H13A C13 H13B 109.0(15) . . ?
N1 C14 C19 123.43(13) . . ?
N1 C14 C15 118.86(12) . . ?
C19 C14 C15 117.65(13) . . ?
C16 C15 C14 121.69(13) . . ?
C16 C15 H15 120.2(11) . . ?
C14 C15 H15 118.1(11) . . ?
C15 C16 C17 119.45(13) . . ?
C15 C16 H16 119.8(12) . . ?
C17 C16 H16 120.7(12) . . ?
C18 C17 C16 120.08(13) . . ?
C18 C17 Cl1 119.53(11) . . ?
C16 C17 Cl1 120.38(11) . . ?
C17 C18 C19 120.38(13) . . ?
C17 C18 H18 118.3(11) . . ?
C19 C18 H18 121.3(11) . . ?
C18 C19 C14 120.73(13) . . ?
C18 C19 H19 117.9(9) . . ?
C14 C19 H19 121.3(9) . . ?
C14' N1' C1' 121.48(12) . . ?
C14' N1' H1'N 115.6(14) . . ?
C1' N1' H1'N 116.0(14) . . ?
N1' C1' C2' 114.09(11) . . ?
N1' C1' C6' 113.43(11) . . ?
C2' C1' C6' 110.72(11) . . ?
N1' C1' H1' 109.0(10) . . ?
C2' C1' H1' 103.8(10) . . ?
C6' C1' H1' 104.9(9) . . ?
C3' C2' C8' 108.62(13) . . ?
C3' C2' C1' 108.68(11) . . ?
C8' C2' C1' 106.78(11) . . ?
C3' C2' H2' 108.5(10) . . ?
C8' C2' H2' 112.0(10) . . ?
C1' C2' H2' 112.2(11) . . ?
O1' C3' C4' 123.52(13) . . ?
O1' C3' C2' 124.40(13) . . ?
C4' C3' C2' 112.06(12) . . ?
C3' C4' C5' 108.48(12) . . ?
C3' C4' H4C 112.9(11) . . ?
C5' C4' H4C 114.9(11) . . ?
C3' C4' H4D 108.2(12) . . ?
C5' C4' H4D 107.8(12) . . ?
H4C C4' H4D 104.2(17) . . ?
C7' C5' C4' 107.07(13) . . ?
C7' C5' C6' 111.10(14) . . ?
C4' C5' C6' 109.81(12) . . ?
C7' C5' H5' 108.5(11) . . ?
C4' C5' H5' 109.3(11) . . ?
C6' C5' H5' 110.9(12) . . ?
C13' C6' C9' 106.51(11) . . ?
C13' C6' C5' 111.14(12) . . ?
C9' C6' C5' 112.11(11) . . ?
C13' C6' C1' 112.55(10) . . ?
C9' C6' C1' 108.28(11) . . ?
C5' C6' C1' 106.30(11) . . ?
C5' C7' C8' 109.81(12) . . ?
C5' C7' H7C 105.4(13) . . ?
C8' C7' H7C 109.6(13) . . ?
C5' C7' H7D 114.3(13) . . ?
C8' C7' H7D 104.9(12) . . ?
H7C C7' H7D 112.8(19) . . ?
C2' C8' C7' 109.34(12) . . ?
C2' C8' H8C 110.3(11) . . ?
C7' C8' H8C 110.8(11) . . ?
C2' C8' H8D 107.8(13) . . ?
C7' C8' H8D 112.2(12) . . ?
H8C C8' H8D 106.3(17) . . ?
C10' C9' C6' 113.10(12) . . ?
C10' C9' H9C 109.7(10) . . ?
C6' C9' H9C 105.9(10) . . ?
C10' C9' H9D 112.0(9) . . ?
C6' C9' H9D 107.7(9) . . ?
H9C C9' H9D 108.0(14) . . ?
C11' C10' C9' 111.39(12) . . ?
C11' C10' H10C 109.1(10) . . ?
C9' C10' H10C 111.3(10) . . ?
C11' C10' H10D 110.6(11) . . ?
C9' C10' H10D 108.2(11) . . ?
H10C C10' H10D 106.0(15) . . ?
C12' C11' C10' 111.68(13) . . ?
C12' C11' H11C 112.4(12) . . ?
C10' C11' H11C 111.2(12) . . ?
C12' C11' H11D 106.5(11) . . ?
C10' C11' H11D 108.3(11) . . ?
H11C C11' H11D 106.4(18) . . ?
C11' C12' C13' 110.29(13) . . ?
C11' C12' H12C 112.3(11) . . ?
C13' C12' H12C 109.3(11) . . ?
C11' C12' H12D 107.8(11) . . ?
C13' C12' H12D 110.4(10) . . ?
H12C C12' H12D 106.7(16) . . ?
C12' C13' C6' 112.79(12) . . ?
C12' C13' H13C 109.8(10) . . ?
C6' C13' H13C 110.4(10) . . ?
C12' C13' H13D 108.8(11) . . ?
C6' C13' H13D 105.0(11) . . ?
H13C C13' H13D 109.9(16) . . ?
N1' C14' C15' 123.27(12) . . ?
N1' C14' C19' 119.29(12) . . ?
C15' C14' C19' 117.40(13) . . ?
C16' C15' C14' 120.72(13) . . ?
C16' C15' H15' 119.9(10) . . ?
C14' C15' H15' 119.3(10) . . ?
C17' C16' C15' 120.24(13) . . ?
C17' C16' H16' 119.1(10) . . ?
C15' C16' H16' 120.6(11) . . ?
C16' C17' C18' 120.46(13) . . ?
C16' C17' Cl1' 119.41(11) . . ?
C18' C17' Cl1' 120.08(11) . . ?
C19' C18' C17' 119.29(13) . . ?
C19' C18' H18' 120.3(10) . . ?
C17' C18' H18' 120.3(10) . . ?
C18' C19' C14' 121.84(13) . . ?
C18' C19' H19' 120.9(11) . . ?
C14' C19' H19' 117.2(11) . . ?

loop_
_geom_bond_atom_site_label_1
_geom_bond_atom_site_label_2
_geom_bond_distance
_geom_bond_site_symmetry_2
_geom_bond_publ_flag
Cl1 C17 1.7421(14) . ?
O1 C3 1.2098(17) . ?
N1 C14 1.3888(18) . ?
N1 C1 1.4471(18) . ?
N1 H1N 0.80(2) . ?
C1 C2 1.561(2) . ?
C1 C6 1.5689(18) . ?
C1 H1 0.922(14) . ?
C2 C3 1.5123(19) . ?
C2 C8 1.542(2) . ?
C2 H2 0.947(17) . ?
C3 C4 1.509(2) . ?
C4 C5 1.538(2) . ?
C4 H4A 0.93(2) . ?
C4 H4B 0.941(19) . ?
C5 C7 1.539(2) . ?
C5 C6 1.563(2) . ?
C5 H5 0.949(18) . ?
C6 C9 1.5460(19) . ?
C6 C13 1.5461(19) . ?
C7 C8 1.545(2) . ?
C7 H7A 1.00(2) . ?
C7 H7B 0.93(3) . ?
C8 H8A 0.986(19) . ?
C8 H8B 0.95(2) . ?
C9 C10 1.525(2) . ?
C9 H9A 0.96(2) . ?
C9 H9B 0.995(16) . ?
C10 C11 1.528(2) . ?
C10 H10A 0.999(19) . ?
C10 H10B 0.994(18) . ?
C11 C12 1.524(2) . ?
C11 H11A 1.028(19) . ?
C11 H11B 0.93(2) . ?
C12 C13 1.534(2) . ?
C12 H12A 0.968(17) . ?
C12 H12B 0.98(2) . ?
C13 H13A 0.99(2) . ?
C13 H13B 0.994(17) . ?
C14 C19 1.4000(19) . ?
C14 C15 1.4037(19) . ?
C15 C16 1.380(2) . ?
C15 H15 0.975(18) . ?
C16 C17 1.392(2) . ?
C16 H16 0.93(2) . ?
C17 C18 1.379(2) . ?
C18 C19 1.389(2) . ?
C18 H18 0.924(18) . ?
C19 H19 1.048(18) . ?
Cl1' C17' 1.7463(14) . ?
O1' C3' 1.2116(17) . ?
N1' C14' 1.3806(18) . ?
N1' C1' 1.4489(18) . ?
N1' H1'N 0.84(2) . ?
C1' C2' 1.557(2) . ?
C1' C6' 1.5706(18) . ?
C1' H1' 0.960(16) . ?
C2' C3' 1.5093(19) . ?
C2' C8' 1.545(2) . ?
C2' H2' 0.979(17) . ?
C3' C4' 1.509(2) . ?
C4' C5' 1.539(2) . ?
C4' H4C 1.010(19) . ?
C4' H4D 0.98(2) . ?
C5' C7' 1.532(2) . ?
C5' C6' 1.559(2) . ?
C5' H5' 0.977(19) . ?
C6' C13' 1.5430(19) . ?
C6' C9' 1.5481(19) . ?
C7' C8' 1.548(2) . ?
C7' H7C 1.00(3) . ?
C7' H7D 1.04(2) . ?
C8' H8C 0.97(2) . ?
C8' H8D 0.95(2) . ?
C9' C10' 1.532(2) . ?
C9' H9C 1.014(19) . ?
C9' H9D 0.980(17) . ?
C10' C11' 1.523(2) . ?
C10' H10C 0.985(19) . ?
C10' H10D 1.01(2) . ?
C11' C12' 1.521(2) . ?
C11' H11C 0.95(2) . ?
C11' H11D 0.99(2) . ?
C12' C13' 1.534(2) . ?
C12' H12C 1.002(19) . ?
C12' H12D 1.04(2) . ?
C13' H13C 1.001(18) . ?
C13' H13D 0.93(2) . ?
C14' C15' 1.4026(19) . ?
C14' C19' 1.4084(19) . ?
C15' C16' 1.390(2) . ?
C15' H15' 0.931(19) . ?
C16' C17' 1.377(2) . ?
C16' H16' 0.934(18) . ?
C17' C18' 1.389(2) . ?
C18' C19' 1.377(2) . ?
C18' H18' 0.941(18) . ?
C19' H19' 0.955(18) . ?

loop_
_geom_hbond_atom_site_label_D
_geom_hbond_atom_site_label_H
_geom_hbond_atom_site_label_A
_geom_hbond_distance_DH
_geom_hbond_distance_HA
_geom_hbond_distance_DA
_geom_hbond_angle_DHA
_geom_hbond_site_symmetry_A
N1 H1N O1 0.80(2) 2.42(2) 3.1927(16) 163.9(19) 2_745
N1' H1'N O1' 0.84(2) 2.35(2) 3.1614(16) 161.7(19) 2_754

loop_
_geom_torsion_atom_site_label_1
_geom_torsion_atom_site_label_2
_geom_torsion_atom_site_label_3
_geom_torsion_atom_site_label_4
_geom_torsion
_geom_torsion_site_symmetry_1
_geom_torsion_site_symmetry_2
_geom_torsion_site_symmetry_3
_geom_torsion_site_symmetry_4
_geom_torsion_publ_flag
C14 N1 C1 C2 71.55(16) . . . . ?
C14 N1 C1 C6 -159.84(13) . . . . ?
N1 C1 C2 C3 82.82(14) . . . . ?
C6 C1 C2 C3 -47.26(14) . . . . ?
N1 C1 C2 C8 -159.82(11) . . . . ?
C6 C1 C2 C8 70.10(13) . . . . ?
C8 C2 C3 O1 133.17(15) . . . . ?
C1 C2 C3 O1 -110.71(16) . . . . ?
C8 C2 C3 C4 -48.29(16) . . . . ?
C1 C2 C3 C4 67.83(15) . . . . ?
O1 C3 C4 C5 161.79(14) . . . . ?
C2 C3 C4 C5 -16.76(17) . . . . ?
C3 C4 C5 C7 69.40(16) . . . . ?
C3 C4 C5 C6 -50.86(16) . . . . ?
C4 C5 C6 C9 -173.29(11) . . . . ?
C7 C5 C6 C9 68.59(15) . . . . ?
C4 C5 C6 C13 -54.40(15) . . . . ?
C7 C5 C6 C13 -172.52(11) . . . . ?
C4 C5 C6 C1 68.57(14) . . . . ?
C7 C5 C6 C1 -49.55(15) . . . . ?
N1 C1 C6 C9 92.53(14) . . . . ?
C2 C1 C6 C9 -136.94(12) . . . . ?
N1 C1 C6 C13 -24.64(16) . . . . ?
C2 C1 C6 C13 105.89(13) . . . . ?
N1 C1 C6 C5 -147.01(12) . . . . ?
C2 C1 C6 C5 -16.47(14) . . . . ?
C4 C5 C7 C8 -52.17(17) . . . . ?
C6 C5 C7 C8 67.53(16) . . . . ?
C3 C2 C8 C7 64.50(16) . . . . ?
C1 C2 C8 C7 -52.34(16) . . . . ?
C5 C7 C8 C2 -11.99(18) . . . . ?
C13 C6 C9 C10 -56.97(16) . . . . ?
C5 C6 C9 C10 65.05(16) . . . . ?
C1 C6 C9 C10 -178.14(12) . . . . ?
C6 C9 C10 C11 55.11(18) . . . . ?
C9 C10 C11 C12 -51.47(18) . . . . ?
C10 C11 C12 C13 53.06(18) . . . . ?
C11 C12 C13 C6 -58.53(17) . . . . ?
C9 C6 C13 C12 58.56(15) . . . . ?
C5 C6 C13 C12 -63.69(15) . . . . ?
C1 C6 C13 C12 177.04(12) . . . . ?
C1 N1 C14 C19 14.8(2) . . . . ?
C1 N1 C14 C15 -168.19(13) . . . . ?
N1 C14 C15 C16 -176.28(14) . . . . ?
C19 C14 C15 C16 0.9(2) . . . . ?
C14 C15 C16 C17 0.2(2) . . . . ?
C15 C16 C17 C18 -1.0(2) . . . . ?
C15 C16 C17 Cl1 179.23(11) . . . . ?
C16 C17 C18 C19 0.6(2) . . . . ?
Cl1 C17 C18 C19 -179.61(11) . . . . ?
C17 C18 C19 C14 0.5(2) . . . . ?
N1 C14 C19 C18 175.76(14) . . . . ?
C15 C14 C19 C18 -1.3(2) . . . . ?
C14' N1' C1' C2' 69.52(16) . . . . ?
C14' N1' C1' C6' -162.44(12) . . . . ?
N1' C1' C2' C3' 82.35(14) . . . . ?
C6' C1' C2' C3' -47.06(14) . . . . ?
N1' C1' C2' C8' -160.65(12) . . . . ?
C6' C1' C2' C8' 69.93(14) . . . . ?
C8' C2' C3' O1' 132.19(15) . . . . ?
C1' C2' C3' O1' -111.99(15) . . . . ?
C8' C2' C3' C4' -49.13(16) . . . . ?
C1' C2' C3' C4' 66.68(15) . . . . ?
O1' C3' C4' C5' 163.31(14) . . . . ?
C2' C3' C4' C5' -15.38(17) . . . . ?
C3' C4' C5' C7' 69.03(16) . . . . ?
C3' C4' C5' C6' -51.69(17) . . . . ?
C7' C5' C6' C13' -172.55(11) . . . . ?
C4' C5' C6' C13' -54.29(15) . . . . ?
C7' C5' C6' C9' 68.37(15) . . . . ?
C4' C5' C6' C9' -173.37(12) . . . . ?
C7' C5' C6' C1' -49.77(14) . . . . ?
C4' C5' C6' C1' 68.49(15) . . . . ?
N1' C1' C6' C13' -24.07(16) . . . . ?
C2' C1' C6' C13' 105.70(13) . . . . ?
N1' C1' C6' C9' 93.40(13) . . . . ?
C2' C1' C6' C9' -136.84(12) . . . . ?
N1' C1' C6' C5' -145.96(12) . . . . ?
C2' C1' C6' C5' -16.20(14) . . . . ?
C4' C5' C7' C8' -53.41(18) . . . . ?
C6' C5' C7' C8' 66.50(17) . . . . ?
C3' C2' C8' C7' 63.69(16) . . . . ?
C1' C2' C8' C7' -53.34(16) . . . . ?
C5' C7' C8' C2' -10.54(19) . . . . ?
C13' C6' C9' C10' -56.27(16) . . . . ?
C5' C6' C9' C10' 65.50(16) . . . . ?
C1' C6' C9' C10' -177.55(12) . . . . ?
C6' C9' C10' C11' 55.64(18) . . . . ?
C9' C10' C11' C12' -53.44(19) . . . . ?
C10' C11' C12' C13' 54.65(18) . . . . ?
C11' C12' C13' C6' -58.77(18) . . . . ?
C9' C6' C13' C12' 58.00(16) . . . . ?
C5' C6' C13' C12' -64.38(16) . . . . ?
C1' C6' C13' C12' 176.51(12) . . . . ?
C1' N1' C14' C15' 14.0(2) . . . . ?
C1' N1' C14' C19' -168.23(13) . . . . ?
N1' C14' C15' C16' 178.39(13) . . . . ?
C19' C14' C15' C16' 0.5(2) . . . . ?
C14' C15' C16' C17' 1.4(2) . . . . ?
C15' C16' C17' C18' -2.3(2) . . . . ?
C15' C16' C17' Cl1' 175.19(11) . . . . ?
C16' C17' C18' C19' 1.2(2) . . . . ?
Cl1' C17' C18' C19' -176.28(11) . . . . ?
C17' C18' C19' C14' 0.8(2) . . . . ?
N1' C14' C19' C18' -179.60(13) . . . . ?
C15' C14' C19' C18' -1.7(2) . . . . ?
